data_1534471
loop_
_publ_author_name
'Genkina, E.A.'
'Khomyakov, A.P.'
'Malinovskii, Yu.A.'

_publ_section_title
;
 Crystal structure of Sr-containing britholith
;
_journal_name_full Kristallografiya
_journal_page_first 39
_journal_page_last 43
_journal_volume 36
_journal_year 1991
_chemical_formula_sum 'Ca1.12 Ce3.38 F0.38 O12.5 Si3 Sr0.5'
_chemical_name_systematic
;
(Ce0.40 Ca0.35 Sr0.25)2 (Ce0.86 Ca0.14)3 (Si O4)3 (O.5 F.38)
;
_space_group_IT_number 176
_symmetry_space_group_name_Hall '-P 6c'
_symmetry_space_group_name_H-M 'P 63/m'
_cell_angle_alpha 90
_cell_angle_beta 90
_cell_angle_gamma 120
_cell_formula_units_Z 2
_cell_length_a 9.638
_cell_length_b 9.638
_cell_length_c 7.081
_cell_volume 569.638
_citation_journal_id_ASTM KRISAJ
_cod_data_source_file Genkina_KRISAJ_1991_1075.cif
_cod_data_source_block Ca1.12Ce3.38F0.38O12.5Si3Sr0.5
_cod_original_cell_volume 569.6381
_cod_database_code 1534471

loop_
_symmetry_equiv_pos_as_xyz
x,y,z
x-y,x,z+1/2
-y,x-y,z
-x,-y,z+1/2
-x+y,-x,z
y,-x+y,z+1/2
-x,-y,-z
-x+y,-x,-z-1/2
y,-x+y,-z
x,y,-z-1/2
x-y,x,-z
-y,x-y,-z-1/2

loop_
_atom_site_label
_atom_site_type_symbol
_atom_site_fract_x
_atom_site_fract_y
_atom_site_fract_z
_atom_site_occupancy
_atom_site_U_iso_or_equiv
Ca2 Ca+2 0.3333 0.6667 0.9959 0.35 0.0
Ce1 Ce+3 0.7479 0.9877 0.25 0.86 0.0
Si1 Si+4 0.9709 0.3722 0.25 1 0.0
O3 O-2 0.5117 0.6739 0.25 1 0.0
F1 F-1 0 0 0.177 0.19 0.0
Ce2 Ce+3 0.3333 0.6667 0.9959 0.4 0.0
Sr1 Sr+2 0.3333 0.6667 0.9959 0.25 0.0
O1 O-2 0.5932 0.1245 0.25 1 0.0
Ca1 Ca+2 0.7479 0.9877 0.25 0.14 0.0
O2 O-2 0.3421 0.0871 0.0701 1 0.0
O4 O-2 0 0 0.177 0.25 0.0
